data_1552206
loop_
_publ_author_name
'El Abbassi, Maria'
'Zwick, Patrick'
'Rates, Alfredo'
'Stefani, Davide'
'Prescimone, Alessandro'
'Mayor, Marcel'
'van der Zant, Herre S. J.'
'Duli\'c, Diana'

_publ_section_title
;
 Unravelling the conductance path through single-porphyrin junctions
;
_journal_name_full 'Chemical Science'
_journal_paper_doi 10.1039/C9SC02497B
_journal_year 2019
_chemical_compound_source 'Patrick Zwick'
_chemical_formula_moiety 'C68 H66 N4 O2 S2'
_chemical_formula_sum 'C68 H66 N4 O2 S2'
_chemical_formula_weight 1035.43
_chemical_melting_point ?
_chemical_name_systematic
S,S'-(((10,20-bis(3,5-di-tert-butylphenyl)porphyrin-5,15-diyl)bis(ethyne-2,1-diyl))bis(4,1-phenylene))diethanethioate
_space_group_IT_number 2
_space_group_name_Hall '-P 1'
_space_group_name_H-M_alt 'P -1'
_symmetry_cell_setting triclinic
_symmetry_Int_Tables_number 2
_symmetry_space_group_name_Hall '-P 1'
_symmetry_space_group_name_H-M 'P -1'
_atom_sites_solution_hydrogens difmap
_atom_sites_solution_primary other
_audit_creation_date 2018-11-09
_audit_creation_method CRYSTALS_ver_14.61_build_7031
_audit_update_record
;
2019-04-16 deposited with the CCDC.    2019-08-13 downloaded from the CCDC.
;
_cell_angle_alpha 72.034(3)
_cell_angle_beta 79.820(4)
_cell_angle_gamma 73.234(4)
_cell_formula_units_Z 2
_cell_length_a 10.2458(5)
_cell_length_b 16.2032(7)
_cell_length_c 19.8087(9)
_cell_measurement_reflns_used 54315
_cell_measurement_temperature 130
_cell_measurement_theta_max 57.12
_cell_measurement_theta_min 2.05
_cell_volume 2981.3(2)
_computing_cell_refinement
;
X-Area Recipe 1.33.0.0 (STOE, 2015)
;
_computing_data_collection
;
X-Area Pilatus3_SV 1.31.150.0 (STOE, 2018)
;
_computing_data_reduction
;
X-Area Integrate 1.73.1.0 (STOE, 2018)
X-Area X-Red32 1.65.0.0 (STOE, 2018) 
;
_computing_molecular_graphics 'CAMERON (Watkin et al., 1996)'
_computing_publication_material 'CRYSTALS (Betteridge et al., 2003)'
_computing_structure_refinement 'CRYSTALS (Betteridge et al., 2003)'
_computing_structure_solution 'Superflip (Palatinus & Chapuis, 2007)'
_diffrn_ambient_temperature 130
_diffrn_detector Pilatus300K
_diffrn_detector_area_resol_mean 5.81
_diffrn_detector_type STOE
_diffrn_measured_fraction_theta_full 0.891
_diffrn_measured_fraction_theta_max 0.871
_diffrn_measurement_device Area
_diffrn_measurement_device_type 'Stoe StadiVari'
_diffrn_measurement_method \w/2\q
_diffrn_radiation_monochromator 'Graded multilayer mirror'
_diffrn_radiation_type GaK\a
_diffrn_radiation_wavelength 1.34143
_diffrn_reflns_av_R_equivalents 0.067
_diffrn_reflns_av_unetI/netI 0.086
_diffrn_reflns_limit_h_max 12
_diffrn_reflns_limit_h_min -12
_diffrn_reflns_limit_k_max 16
_diffrn_reflns_limit_k_min -20
_diffrn_reflns_limit_l_max 17
_diffrn_reflns_limit_l_min -24
_diffrn_reflns_number 39162
_diffrn_reflns_theta_full 54.000
_diffrn_reflns_theta_max 56.933
_diffrn_reflns_theta_min 3.939
_diffrn_source 'Metaljet D2'
_diffrn_source_current 2.860
_diffrn_source_power 0.250
_diffrn_source_voltage 70
_diffrn_standards_number 0
_exptl_absorpt_coefficient_mu 0.761
_exptl_absorpt_correction_T_max 0.9182
_exptl_absorpt_correction_T_min 0.1321
_exptl_absorpt_correction_type multi-scan
_exptl_absorpt_process_details
;
STOE LANA, absorption correction by scaling of reflection intensities.
J. Koziskova, F. Hahn, J. Richter, J. Kozisek, "Comparison of different
absorption corrections on the model structure of tetrakis(\m~2~-acetato)-
diaqua-di-copper(II)", Acta Chimica Slovaca, vol. 9, no. 2, 2016, pp. 136 - 140.
Afterwards a spherical absorption correction was performed within STOE LANA.
;
_exptl_crystal_colour green
_exptl_crystal_density_diffrn 1.153
_exptl_crystal_density_meas ?
_exptl_crystal_density_method 'not measured'
_exptl_crystal_description plate
_exptl_crystal_F_000 1100
_exptl_crystal_recrystallization_method
; 
THF / MeOH
;
_exptl_crystal_size_max 0.230
_exptl_crystal_size_mid 0.153
_exptl_crystal_size_min 0.050
_refine_diff_density_max 1.46
_refine_diff_density_min -0.55
_refine_ls_extinction_method None
_refine_ls_goodness_of_fit_ref 1.1616
_refine_ls_hydrogen_treatment constr
_refine_ls_matrix_type full
_refine_ls_number_parameters 685
_refine_ls_number_reflns 10545
_refine_ls_number_restraints 0
_refine_ls_R_factor_all 0.1631
_refine_ls_R_factor_gt 0.1045
_refine_ls_shift/su_max 0.0005404
_refine_ls_shift/su_mean 0.0000248
_refine_ls_structure_factor_coef Fsqd
_refine_ls_weighting_details
;
 Method= Modified Sheldrick 
 w=1/[\s^2^(F^2^) + ( 0.20P)^2^ + 0.00P] 
 ,where P=(max(Fo^2^,0) + 2Fc^2^)/3 
;
_refine_ls_weighting_scheme calc
_refine_ls_wR_factor_all 0.3578
_refine_ls_wR_factor_gt 0.2747
_refine_ls_wR_factor_ref 0.3506
_reflns_limit_h_max 12
_reflns_limit_h_min -12
_reflns_limit_k_max 20
_reflns_limit_k_min -18
_reflns_limit_l_max 24
_reflns_limit_l_min 0
_reflns_number_gt 5384
_reflns_number_total 10597
_reflns_threshold_expression I>2.0\s(I)
_oxford_diffrn_Wilson_B_factor 0.00
_oxford_diffrn_Wilson_scale 0.00
_oxford_refine_ls_r_factor_ref 0.1622
_oxford_refine_ls_scale 0.3526(11)
_oxford_reflns_number_all 10556
_oxford_structure_analysis_title 'ZWP367_130K in P -1'
_cod_data_source_file c9sc02497b2.cif
_cod_data_source_block ZWP367_130K
_cod_depositor_comments
;
The following automatic conversions were performed:

'_chemical_melting_point' value 'not measured' was changed to '?' -
the value is undefined or not given.

'_exptl_crystal_density_meas' value 'not measured' was changed to '?'
- the value is perceived as not measured.

Automatic conversion script
Id: cif_fix_values 4973 2017-02-22 13:04:09Z antanas 
;
_cod_original_sg_symbol_H-M 'P -1 '
_cod_database_code 1552206
_oxford_refine_reflns_threshold_expression_ref I>-3.0\s(I)

loop_
_symmetry_equiv_pos_as_xyz
x,y,z
-x,-y,-z

loop_
_atom_site_label
_atom_site_type_symbol
_atom_site_fract_x
_atom_site_fract_y
_atom_site_fract_z
_atom_site_U_iso_or_equiv
_atom_site_occupancy
_atom_site_adp_type
_atom_site_refinement_flags_posn
S1 S 0.60336(15) 0.38625(11) 0.69532(8) 0.0908 1.0000 Uani .
C2 C 0.5819(7) 0.3682(4) 0.7880(3) 0.0865 1.0000 Uani .
O3 O 0.4705(5) 0.3753(3) 0.8226(2) 0.1028 1.0000 Uani .
C4 C 0.7141(8) 0.3432(5) 0.8190(4) 0.1099 1.0000 Uani .
C6 C 0.4380(6) 0.4025(4) 0.6737(3) 0.0803 1.0000 Uani .
C7 C 0.3398(6) 0.4833(4) 0.6707(3) 0.0829 1.0000 Uani .
C8 C 0.2127(6) 0.4979(4) 0.6491(3) 0.0821 1.0000 Uani .
C9 C 0.1776(5) 0.4319(4) 0.6297(3) 0.0760 1.0000 Uani .
C10 C 0.2749(6) 0.3502(4) 0.6343(3) 0.0875 1.0000 Uani .
C12 C 0.4039(6) 0.3356(4) 0.6560(3) 0.0902 1.0000 Uani .
C13 C 0.0496(5) 0.4459(3) 0.6058(3) 0.0721 1.0000 Uani .
C14 C -0.0592(6) 0.4573(3) 0.5820(3) 0.0742 1.0000 Uani .
C15 C -0.1848(5) 0.4703(3) 0.5557(3) 0.0666 1.0000 Uani .
C16 C -0.2045(5) 0.4009(3) 0.5330(3) 0.0694 1.0000 Uani .
N17 N -0.3231(4) 0.4000(2) 0.5125(2) 0.0682 1.0000 Uani .
C18 C -0.2963(5) 0.3219(3) 0.4934(3) 0.0693 1.0000 Uani .
C19 C -0.3900(5) 0.2921(3) 0.4683(2) 0.0656 1.0000 Uani .
C20 C -0.3410(5) 0.2053(3) 0.4495(3) 0.0695 1.0000 Uani .
C21 C -0.3112(5) 0.2064(3) 0.3779(3) 0.0733 1.0000 Uani .
C22 C -0.2583(5) 0.1280(3) 0.3566(3) 0.0743 1.0000 Uani .
C23 C -0.2397(5) 0.0475(3) 0.4110(3) 0.0733 1.0000 Uani .
C24 C -0.3187(5) 0.1233(3) 0.5016(3) 0.0690 1.0000 Uani .
C25 C -0.2688(5) 0.0427(3) 0.4829(3) 0.0694 1.0000 Uani .
C26 C -0.2475(5) -0.0464(3) 0.5415(3) 0.0751 1.0000 Uani .
C27 C -0.1959(6) -0.1266(3) 0.5108(3) 0.0904 1.0000 Uani .
C28 C -0.1414(7) -0.0495(4) 0.5889(4) 0.1013 1.0000 Uani .
C29 C -0.3830(6) -0.0536(4) 0.5875(3) 0.0883 1.0000 Uani .
C30 C -0.2263(7) 0.1319(4) 0.2781(3) 0.0907 1.0000 Uani .
C32 C -0.1424(8) 0.0424(5) 0.2654(4) 0.1154 1.0000 Uani .
C33 C -0.3563(8) 0.1607(6) 0.2428(4) 0.1354 1.0000 Uani .
C34 C -0.1361(11) 0.1977(6) 0.2415(5) 0.1504 1.0000 Uani .
C35 C -0.4737(5) 0.6610(3) 0.5425(2) 0.0669 1.0000 Uani .
N36 N -0.4100(4) 0.5758(2) 0.5358(2) 0.0650 1.0000 Uani .
C37 C -0.2803(5) 0.5532(3) 0.5531(3) 0.0676 1.0000 Uani .
C38 C -0.2583(5) 0.6273(3) 0.5693(3) 0.0726 1.0000 Uani .
C41 C -0.3746(5) 0.6930(3) 0.5625(3) 0.0740 1.0000 Uani .
C42 C -0.1556(5) 0.2747(3) 0.5011(3) 0.0749 1.0000 Uani .
C43 C -0.1002(5) 0.3222(3) 0.5264(3) 0.0764 1.0000 Uani .
S48 S 0.61874(16) 0.13977(11) 0.80986(8) 0.0915 1.0000 Uani .
C49 C 0.6692(6) 0.1287(4) 0.7233(3) 0.0847 1.0000 Uani .
O50 O 0.6007(5) 0.1104(3) 0.6894(2) 0.1039 1.0000 Uani .
C55 C 0.8077(7) 0.1444(5) 0.6946(4) 0.1072 1.0000 Uani .
C56 C 0.4518(6) 0.1239(4) 0.8293(3) 0.0821 1.0000 Uani .
C57 C 0.4307(6) 0.0394(4) 0.8364(3) 0.0843 1.0000 Uani .
C58 C 0.3007(5) 0.0268(4) 0.8579(3) 0.0784 1.0000 Uani .
C59 C 0.1895(6) 0.0955(4) 0.8732(3) 0.0787 1.0000 Uani .
C60 C 0.2142(6) 0.1791(4) 0.8658(3) 0.0869 1.0000 Uani .
C61 C 0.3432(6) 0.1921(4) 0.8444(3) 0.0846 1.0000 Uani .
N63 N -0.6883(4) 0.0686(2) 1.0389(2) 0.0687 1.0000 Uani .
C64 C -0.7151(5) 0.1522(3) 1.0487(3) 0.0664 1.0000 Uani .
C65 C -0.8568(5) 0.1776(3) 1.0720(3) 0.0734 1.0000 Uani .
C66 C -0.9124(5) 0.1100(3) 1.0767(3) 0.0734 1.0000 Uani .
C67 C -0.8049(5) 0.0400(3) 1.0565(3) 0.0694 1.0000 Uani .
C68 C -0.1807(5) 0.0422(3) 0.9476(3) 0.0689 1.0000 Uani .
C69 C -0.2838(5) 0.1058(3) 0.9736(3) 0.0693 1.0000 Uani .
N70 N -0.4173(4) 0.1035(2) 0.9922(2) 0.0680 1.0000 Uani .
C71 C -0.4811(5) 0.1785(3) 1.0148(2) 0.0654 1.0000 Uani .
C72 C -0.6207(5) 0.2042(3) 1.0387(3) 0.0670 1.0000 Uani .
C74 C -0.6734(5) 0.2925(3) 1.0546(3) 0.0668 1.0000 Uani .
C75 C -0.7049(5) 0.2956(3) 1.1246(3) 0.0720 1.0000 Uani .
C76 C -0.7527(5) 0.3770(3) 1.1425(3) 0.0726 1.0000 Uani .
C77 C -0.7704(5) 0.4547(3) 1.0856(3) 0.0697 1.0000 Uani .
C78 C -0.6895(5) 0.3715(3) 0.9996(3) 0.0671 1.0000 Uani .
C79 C -0.7395(5) 0.4546(3) 1.0143(3) 0.0667 1.0000 Uani .
C82 C -0.7589(5) 0.5412(3) 0.9524(3) 0.0737 1.0000 Uani .
C83 C -0.8329(6) 0.6232(3) 0.9796(3) 0.0905 1.0000 Uani .
C84 C -0.6170(6) 0.5523(4) 0.9162(3) 0.0862 1.0000 Uani .
C85 C -0.8425(7) 0.5346(4) 0.8985(3) 0.0977 1.0000 Uani .
C86 C -0.7792(6) 0.3833(3) 1.2184(3) 0.0809 1.0000 Uani .
C87 C -0.7912(10) 0.2934(5) 1.2716(3) 0.1238 1.0000 Uani .
C88 C -0.6564(7) 0.4074(5) 1.2354(3) 0.0989 1.0000 Uani .
C89 C -0.9050(6) 0.4556(5) 1.2304(3) 0.0998 1.0000 Uani .
C90 C -0.3835(5) 0.2278(3) 1.0119(3) 0.0748 1.0000 Uani .
C91 C -0.2609(5) 0.1837(3) 0.9856(3) 0.0759 1.0000 Uani .
C92 C -0.0509(6) 0.0627(3) 0.9204(3) 0.0751 1.0000 Uani .
C93 C 0.0584(6) 0.0796(3) 0.8975(3) 0.0771 1.0000 Uani .
H41 H 0.6989 0.3678 0.8592 0.1661 1.0000 Uiso R
H42 H 0.7792 0.3666 0.7826 0.1660 1.0000 Uiso R
H43 H 0.7441 0.2781 0.8353 0.1656 1.0000 Uiso R
H71 H 0.3595 0.5286 0.6819 0.0985 1.0000 Uiso R
H81 H 0.1487 0.5520 0.6467 0.0988 1.0000 Uiso R
H101 H 0.2514 0.3055 0.6219 0.1049 1.0000 Uiso R
H121 H 0.4676 0.2798 0.6586 0.1100 1.0000 Uiso R
H211 H -0.3265 0.2616 0.3444 0.0888 1.0000 Uiso R
H231 H -0.2056 -0.0061 0.3977 0.0881 1.0000 Uiso R
H241 H -0.3343 0.1227 0.5491 0.0836 1.0000 Uiso R
H271 H -0.1941 -0.1807 0.5483 0.1360 1.0000 Uiso R
H272 H -0.2543 -0.1246 0.4773 0.1360 1.0000 Uiso R
H273 H -0.1038 -0.1281 0.4875 0.1357 1.0000 Uiso R
H283 H -0.1261 -0.1046 0.6265 0.1528 1.0000 Uiso R
H282 H -0.1708 -0.0007 0.6111 0.1531 1.0000 Uiso R
H281 H -0.0541 -0.0454 0.5605 0.1529 1.0000 Uiso R
H291 H -0.3665 -0.1091 0.6261 0.1342 1.0000 Uiso R
H292 H -0.4166 -0.0030 0.6077 0.1344 1.0000 Uiso R
H293 H -0.4527 -0.0538 0.5597 0.1349 1.0000 Uiso R
H321 H -0.1196 0.0512 0.2151 0.1736 1.0000 Uiso R
H322 H -0.0598 0.0214 0.2891 0.1739 1.0000 Uiso R
H323 H -0.1983 -0.0001 0.2836 0.1738 1.0000 Uiso R
H331 H -0.3326 0.1660 0.1929 0.2061 1.0000 Uiso R
H332 H -0.4089 0.2164 0.2504 0.2060 1.0000 Uiso R
H333 H -0.4073 0.1155 0.2633 0.2057 1.0000 Uiso R
H343 H -0.1072 0.1947 0.1937 0.2261 1.0000 Uiso R
H342 H -0.1849 0.2581 0.2402 0.2259 1.0000 Uiso R
H341 H -0.0557 0.1819 0.2669 0.2261 1.0000 Uiso R
H381 H -0.1751 0.6293 0.5817 0.0868 1.0000 Uiso R
H411 H -0.3891 0.7484 0.5694 0.0884 1.0000 Uiso R
H421 H -0.1144 0.2205 0.4908 0.0897 1.0000 Uiso R
H431 H -0.0104 0.3075 0.5374 0.0920 1.0000 Uiso R
H552 H 0.8551 0.1033 0.6671 0.1611 1.0000 Uiso R
H551 H 0.8609 0.1357 0.7337 0.1610 1.0000 Uiso R
H553 H 0.7965 0.2048 0.6643 0.1611 1.0000 Uiso R
H571 H 0.5036 -0.0082 0.8268 0.1017 1.0000 Uiso R
H581 H 0.2838 -0.0291 0.8626 0.0938 1.0000 Uiso R
H601 H 0.1399 0.2258 0.8760 0.1043 1.0000 Uiso R
H611 H 0.3574 0.2470 0.8401 0.1020 1.0000 Uiso R
H651 H -0.9029 0.2321 1.0821 0.0875 1.0000 Uiso R
H661 H -1.0041 0.1089 1.0907 0.0880 1.0000 Uiso R
H751 H -0.6947 0.2421 1.1609 0.0871 1.0000 Uiso R
H771 H -0.8041 0.5095 1.0964 0.0836 1.0000 Uiso R
H781 H -0.6659 0.3670 0.9538 0.0806 1.0000 Uiso R
H831 H -0.8406 0.6767 0.9402 0.1367 1.0000 Uiso R
H832 H -0.7811 0.6274 1.0135 0.1372 1.0000 Uiso R
H833 H -0.9233 0.6193 1.0019 0.1367 1.0000 Uiso R
H841 H -0.6243 0.6070 0.8778 0.1309 1.0000 Uiso R
H842 H -0.5633 0.5559 0.9511 0.1308 1.0000 Uiso R
H843 H -0.5690 0.5019 0.8977 0.1310 1.0000 Uiso R
H851 H -0.8626 0.5908 0.8634 0.1473 1.0000 Uiso R
H852 H -0.9259 0.5200 0.9218 0.1479 1.0000 Uiso R
H853 H -0.7902 0.4897 0.8761 0.1477 1.0000 Uiso R
H873 H -0.8058 0.2992 1.3197 0.1888 1.0000 Uiso R
H872 H -0.8715 0.2795 1.2612 0.1887 1.0000 Uiso R
H871 H -0.7086 0.2473 1.2659 0.1890 1.0000 Uiso R
H881 H -0.6775 0.4202 1.2815 0.1496 1.0000 Uiso R
H882 H -0.6377 0.4589 1.1971 0.1498 1.0000 Uiso R
H883 H -0.5802 0.3561 1.2373 0.1501 1.0000 Uiso R
H891 H -0.9053 0.4633 1.2770 0.1517 1.0000 Uiso R
H892 H -0.9043 0.5112 1.1944 0.1519 1.0000 Uiso R
H893 H -0.9865 0.4364 1.2291 0.1521 1.0000 Uiso R
H901 H -0.4017 0.2812 1.0244 0.0894 1.0000 Uiso R
H911 H -0.1764 0.1995 0.9775 0.0901 1.0000 Uiso R
H361 H -0.4508 0.5406 0.5263 0.0800 1.0000 Uiso R
H631 H -0.6071 0.0384 1.0248 0.0848 1.0000 Uiso R

loop_
_atom_site_aniso_label
_atom_site_aniso_U_11
_atom_site_aniso_U_22
_atom_site_aniso_U_33
_atom_site_aniso_U_23
_atom_site_aniso_U_13
_atom_site_aniso_U_12
S1 0.0911(9) 0.0972(10) 0.0768(8) -0.0058(7) -0.0129(6) -0.0289(7)
C2 0.101(4) 0.061(3) 0.097(4) -0.015(3) -0.007(3) -0.026(3)
O3 0.137(4) 0.090(3) 0.083(3) -0.018(2) -0.009(2) -0.037(2)
C4 0.147(6) 0.081(4) 0.105(5) -0.005(3) -0.047(4) -0.035(4)
C6 0.093(4) 0.074(3) 0.067(3) -0.012(2) -0.005(2) -0.021(3)
C7 0.099(4) 0.080(4) 0.077(3) -0.019(3) -0.014(3) -0.033(3)
C8 0.087(4) 0.062(3) 0.092(4) -0.019(3) -0.004(3) -0.015(2)
C9 0.084(3) 0.068(3) 0.071(3) -0.012(2) -0.009(2) -0.018(2)
C10 0.090(4) 0.074(3) 0.099(4) -0.027(3) -0.021(3) -0.011(3)
C12 0.098(4) 0.076(4) 0.090(4) -0.016(3) -0.021(3) -0.011(3)
C13 0.079(3) 0.060(3) 0.077(3) -0.014(2) -0.012(2) -0.019(2)
C14 0.088(4) 0.051(3) 0.078(3) -0.011(2) -0.003(2) -0.018(2)
C15 0.071(3) 0.052(2) 0.075(3) -0.012(2) -0.009(2) -0.016(2)
C16 0.074(3) 0.051(2) 0.076(3) -0.007(2) -0.007(2) -0.016(2)
N17 0.079(2) 0.048(2) 0.076(2) -0.0113(17) -0.0108(18) -0.0179(17)
C18 0.078(3) 0.052(3) 0.071(3) -0.013(2) -0.007(2) -0.011(2)
C19 0.083(3) 0.043(2) 0.067(3) -0.0098(19) -0.005(2) -0.016(2)
C20 0.086(3) 0.044(2) 0.073(3) -0.007(2) -0.012(2) -0.015(2)
C21 0.090(3) 0.045(2) 0.077(3) -0.007(2) -0.008(2) -0.015(2)
C22 0.090(3) 0.051(2) 0.076(3) -0.011(2) -0.011(2) -0.014(2)
C23 0.084(3) 0.047(2) 0.086(3) -0.019(2) -0.010(2) -0.010(2)
C24 0.084(3) 0.051(2) 0.070(3) -0.011(2) -0.008(2) -0.019(2)
C25 0.076(3) 0.047(2) 0.079(3) -0.008(2) -0.012(2) -0.0124(19)
C26 0.085(3) 0.045(2) 0.084(3) 0.002(2) -0.015(2) -0.016(2)
C27 0.109(4) 0.047(3) 0.099(4) -0.004(3) -0.011(3) -0.012(2)
C28 0.112(4) 0.072(4) 0.109(5) 0.013(3) -0.041(3) -0.029(3)
C29 0.105(4) 0.058(3) 0.089(4) 0.002(3) -0.008(3) -0.024(3)
C30 0.121(4) 0.058(3) 0.084(4) -0.016(3) -0.008(3) -0.014(3)
C32 0.145(6) 0.085(4) 0.097(4) -0.036(4) 0.002(4) 0.004(4)
C33 0.148(6) 0.145(7) 0.088(4) -0.041(4) -0.036(4) 0.026(5)
C34 0.246(10) 0.110(6) 0.103(5) -0.041(5) 0.049(6) -0.085(6)
C35 0.084(3) 0.045(2) 0.070(3) -0.009(2) -0.008(2) -0.021(2)
N36 0.080(3) 0.0438(19) 0.072(2) -0.0144(16) -0.0100(17) -0.0162(16)
C37 0.077(3) 0.050(2) 0.075(3) -0.012(2) -0.009(2) -0.017(2)
C38 0.085(3) 0.062(3) 0.072(3) -0.015(2) -0.012(2) -0.021(2)
C41 0.089(3) 0.058(3) 0.077(3) -0.021(2) -0.005(2) -0.021(2)
C42 0.079(3) 0.047(2) 0.093(3) -0.014(2) -0.010(2) -0.011(2)
C43 0.078(3) 0.052(3) 0.093(3) -0.012(2) -0.011(2) -0.013(2)
S48 0.1003(10) 0.0965(11) 0.0821(9) -0.0152(7) -0.0052(7) -0.0432(8)
C49 0.095(4) 0.066(3) 0.087(4) -0.013(3) -0.014(3) -0.015(3)
O50 0.112(3) 0.107(3) 0.089(3) -0.028(2) -0.000(2) -0.026(2)
C55 0.109(5) 0.085(4) 0.120(5) -0.033(4) 0.017(4) -0.024(3)
C56 0.103(4) 0.070(3) 0.073(3) -0.014(3) -0.007(2) -0.029(3)
C57 0.094(4) 0.071(3) 0.083(3) -0.013(3) -0.005(3) -0.023(3)
C58 0.087(3) 0.063(3) 0.084(3) -0.013(2) -0.005(2) -0.026(2)
C59 0.094(4) 0.073(3) 0.070(3) -0.015(2) -0.001(2) -0.034(3)
C60 0.097(4) 0.069(3) 0.097(4) -0.022(3) -0.006(3) -0.027(3)
C61 0.099(4) 0.067(3) 0.088(4) -0.015(3) -0.000(3) -0.033(3)
N63 0.077(2) 0.0448(19) 0.083(3) -0.0163(17) -0.0022(18) -0.0184(16)
C64 0.078(3) 0.041(2) 0.075(3) -0.0091(19) -0.007(2) -0.0159(19)
C65 0.085(3) 0.050(2) 0.084(3) -0.019(2) -0.005(2) -0.017(2)
C66 0.078(3) 0.055(3) 0.085(3) -0.020(2) -0.003(2) -0.016(2)
C67 0.075(3) 0.047(2) 0.082(3) -0.014(2) -0.005(2) -0.016(2)
C68 0.076(3) 0.055(3) 0.075(3) -0.014(2) 0.000(2) -0.023(2)
C69 0.081(3) 0.043(2) 0.082(3) -0.009(2) -0.010(2) -0.019(2)
N70 0.078(3) 0.0452(19) 0.078(2) -0.0134(17) -0.0055(18) -0.0172(16)
C71 0.081(3) 0.044(2) 0.071(3) -0.010(2) -0.011(2) -0.020(2)
C72 0.087(3) 0.039(2) 0.073(3) -0.0106(19) -0.014(2) -0.0134(19)
C74 0.079(3) 0.046(2) 0.075(3) -0.014(2) -0.008(2) -0.0176(19)
C75 0.090(3) 0.044(2) 0.073(3) -0.007(2) -0.008(2) -0.013(2)
C76 0.091(3) 0.053(3) 0.076(3) -0.020(2) -0.005(2) -0.021(2)
C77 0.077(3) 0.050(2) 0.082(3) -0.021(2) -0.002(2) -0.015(2)
C78 0.085(3) 0.046(2) 0.068(3) -0.0099(19) -0.007(2) -0.020(2)
C79 0.074(3) 0.043(2) 0.079(3) -0.012(2) -0.007(2) -0.0134(18)
C82 0.086(3) 0.046(2) 0.084(3) -0.005(2) -0.014(2) -0.019(2)
C83 0.107(4) 0.047(3) 0.100(4) -0.007(2) -0.006(3) -0.009(2)
C84 0.095(4) 0.056(3) 0.094(4) -0.002(3) -0.002(3) -0.022(2)
C85 0.125(5) 0.067(3) 0.100(4) 0.002(3) -0.035(3) -0.033(3)
C86 0.110(4) 0.056(3) 0.078(3) -0.019(2) -0.004(3) -0.024(3)
C87 0.216(8) 0.097(5) 0.072(4) -0.020(3) 0.013(4) -0.078(5)
C88 0.114(4) 0.090(4) 0.092(4) -0.021(3) -0.015(3) -0.023(3)
C89 0.112(4) 0.105(5) 0.084(4) -0.044(3) 0.001(3) -0.016(3)
C90 0.094(3) 0.048(2) 0.085(3) -0.022(2) -0.005(2) -0.020(2)
C91 0.090(3) 0.053(3) 0.085(3) -0.014(2) -0.004(2) -0.025(2)
C92 0.086(3) 0.056(3) 0.084(3) -0.017(2) -0.010(2) -0.019(2)
C93 0.084(3) 0.064(3) 0.083(3) -0.019(2) -0.003(2) -0.022(2)

loop_
_atom_type_symbol
_atom_type_scat_dispersion_real
_atom_type_scat_dispersion_imag
_atom_type_scat_Cromer_Mann_a1
_atom_type_scat_Cromer_Mann_b1
_atom_type_scat_Cromer_Mann_a2
_atom_type_scat_Cromer_Mann_b2
_atom_type_scat_Cromer_Mann_a3
_atom_type_scat_Cromer_Mann_b3
_atom_type_scat_Cromer_Mann_a4
_atom_type_scat_Cromer_Mann_b4
_atom_type_scat_Cromer_Mann_c
_atom_type_scat_source
C 0.0137 0.0067 2.3100 20.8439 1.0200 10.2075 1.5886 0.5687 0.8650 51.6512 0.2156 'International Tables Vol C 4.2.6.8 and 6.1.1.4'
H 0.0000 0.0000 0.4930 10.5109 0.3229 26.1257 0.1402 3.1424 0.0408 57.7998 0.0030 'International Tables Vol C 4.2.6.8 and 6.1.1.4'
N 0.0241 0.0134 12.2126 0.0057 3.1322 9.8933 2.0125 28.9975 1.1663 0.5826 -11.5290 'International Tables Vol C 4.2.6.8 and 6.1.1.4'
O 0.0389 0.0241 3.0485 13.2771 2.2868 5.7011 1.5463 0.3239 0.8670 32.9089 0.2508 'International Tables Vol C 4.2.6.8 and 6.1.1.4'
S 0.2925 0.4296 6.9053 1.4679 5.2034 22.2151 1.4379 0.2536 1.5863 56.1720 0.8669 'International Tables Vol C 4.2.6.8 and 6.1.1.4'

loop_
_geom_angle_atom_site_label_1
_geom_angle_site_symmetry_1
_geom_angle_atom_site_label_2
_geom_angle_atom_site_label_3
_geom_angle_site_symmetry_3
_geom_angle
_geom_angle_publ_flag
C2 . S1 C6 . 103.4(3) yes
S1 . C2 O3 . 123.4(5) yes
S1 . C2 C4 . 112.4(5) yes
O3 . C2 C4 . 124.2(6) yes
C2 . C4 H41 . 107.9 no
C2 . C4 H42 . 108.0 no
H41 . C4 H42 . 112.1 no
C2 . C4 H43 . 108.8 no
H41 . C4 H43 . 109.5 no
H42 . C4 H43 . 110.5 no
S1 . C6 C7 . 121.6(4) yes
S1 . C6 C12 . 119.9(4) yes
C7 . C6 C12 . 118.4(5) yes
C6 . C7 C8 . 121.4(5) yes
C6 . C7 H71 . 120.3 no
C8 . C7 H71 . 118.2 no
C7 . C8 C9 . 120.9(5) yes
C7 . C8 H81 . 120.8 no
C9 . C8 H81 . 118.3 no
C8 . C9 C10 . 117.7(5) yes
C8 . C9 C13 . 122.1(5) yes
C10 . C9 C13 . 120.3(5) yes
C9 . C10 C12 . 121.3(5) yes
C9 . C10 H101 . 118.0 no
C12 . C10 H101 . 120.7 no
C10 . C12 C6 . 120.2(5) yes
C10 . C12 H121 . 119.5 no
C6 . C12 H121 . 120.3 no
C9 . C13 C14 . 177.1(5) yes
C13 . C14 C15 . 179.2(5) yes
C14 . C15 C16 . 118.1(4) yes
C14 . C15 C37 . 116.8(4) yes
C16 . C15 C37 . 125.1(4) yes
C15 . C16 N17 . 125.1(4) yes
C15 . C16 C43 . 124.6(4) yes
N17 . C16 C43 . 110.3(4) yes
C16 . N17 C18 . 105.7(4) yes
N17 . C18 C19 . 126.1(4) yes
N17 . C18 C42 . 109.6(4) yes
C19 . C18 C42 . 124.3(5) yes
C18 . C19 C35 2_466 125.1(4) yes
C18 . C19 C20 . 118.2(4) yes
C35 2_466 C19 C20 . 116.7(4) yes
C19 . C20 C21 . 118.9(4) yes
C19 . C20 C24 . 121.9(4) yes
C21 . C20 C24 . 119.2(4) yes
C20 . C21 C22 . 122.0(4) yes
C20 . C21 H211 . 117.6 no
C22 . C21 H211 . 120.4 no
C21 . C22 C23 . 116.4(5) yes
C21 . C22 C30 . 120.5(4) yes
C23 . C22 C30 . 123.1(4) yes
C22 . C23 C25 . 123.8(4) yes
C22 . C23 H231 . 117.7 no
C25 . C23 H231 . 118.5 no
C20 . C24 C25 . 121.0(5) yes
C20 . C24 H241 . 119.2 no
C25 . C24 H241 . 119.8 no
C24 . C25 C23 . 117.5(4) yes
C24 . C25 C26 . 119.7(4) yes
C23 . C25 C26 . 122.8(4) yes
C25 . C26 C27 . 112.0(4) yes
C25 . C26 C28 . 108.9(4) yes
C27 . C26 C28 . 108.5(5) yes
C25 . C26 C29 . 109.8(4) yes
C27 . C26 C29 . 108.5(4) yes
C28 . C26 C29 . 109.0(5) yes
C26 . C27 H271 . 109.7 no
C26 . C27 H272 . 111.7 no
H271 . C27 H272 . 107.5 no
C26 . C27 H273 . 109.7 no
H271 . C27 H273 . 108.9 no
H272 . C27 H273 . 109.3 no
C26 . C28 H283 . 111.0 no
C26 . C28 H282 . 111.8 no
H283 . C28 H282 . 107.5 no
C26 . C28 H281 . 110.1 no
H283 . C28 H281 . 108.2 no
H282 . C28 H281 . 108.0 no
C26 . C29 H291 . 108.7 no
C26 . C29 H292 . 109.3 no
H291 . C29 H292 . 109.1 no
C26 . C29 H293 . 111.8 no
H291 . C29 H293 . 109.4 no
H292 . C29 H293 . 108.6 no
C22 . C30 C32 . 112.8(5) yes
C22 . C30 C33 . 110.3(5) yes
C32 . C30 C33 . 108.9(6) yes
C22 . C30 C34 . 109.9(5) yes
C32 . C30 C34 . 104.8(6) yes
C33 . C30 C34 . 110.0(7) yes
C30 . C32 H321 . 108.1 no
C30 . C32 H322 . 110.5 no
H321 . C32 H322 . 109.7 no
C30 . C32 H323 . 108.0 no
H321 . C32 H323 . 110.0 no
H322 . C32 H323 . 110.5 no
C30 . C33 H331 . 108.2 no
C30 . C33 H332 . 109.3 no
H331 . C33 H332 . 110.8 no
C30 . C33 H333 . 108.7 no
H331 . C33 H333 . 109.8 no
H332 . C33 H333 . 110.0 no
C30 . C34 H343 . 109.7 no
C30 . C34 H342 . 111.5 no
H343 . C34 H342 . 108.1 no
C30 . C34 H341 . 109.8 no
H343 . C34 H341 . 108.8 no
H342 . C34 H341 . 108.9 no
C19 2_466 C35 N36 . 127.0(4) yes
C19 2_466 C35 C41 . 125.9(5) yes
N36 . C35 C41 . 107.2(4) yes
C35 . N36 C37 . 109.0(4) yes
C35 . N36 H361 . 124.8 no
C37 . N36 H361 . 126.0 no
C15 . C37 N36 . 125.9(4) yes
C15 . C37 C38 . 126.2(4) yes
N36 . C37 C38 . 107.8(4) yes
C37 . C38 C41 . 108.5(4) yes
C37 . C38 H381 . 124.7 no
C41 . C38 H381 . 126.7 no
C35 . C41 C38 . 107.5(5) yes
C35 . C41 H411 . 125.4 no
C38 . C41 H411 . 127.1 no
C18 . C42 C43 . 107.2(5) yes
C18 . C42 H421 . 124.8 no
C43 . C42 H421 . 128.0 no
C16 . C43 C42 . 107.1(5) yes
C16 . C43 H431 . 126.4 no
C42 . C43 H431 . 126.5 no
C49 . S48 C56 . 104.7(3) yes
S48 . C49 O50 . 124.1(5) yes
S48 . C49 C55 . 113.5(5) yes
O50 . C49 C55 . 122.4(6) yes
C49 . C55 H552 . 109.7 no
C49 . C55 H551 . 110.2 no
H552 . C55 H551 . 109.3 no
C49 . C55 H553 . 108.6 no
H552 . C55 H553 . 109.1 no
H551 . C55 H553 . 109.9 no
S48 . C56 C57 . 119.9(4) yes
S48 . C56 C61 . 119.8(4) yes
C57 . C56 C61 . 120.0(5) yes
C56 . C57 C58 . 118.6(5) yes
C56 . C57 H571 . 121.4 no
C58 . C57 H571 . 120.1 no
C57 . C58 C59 . 122.0(5) yes
C57 . C58 H581 . 120.1 no
C59 . C58 H581 . 117.9 no
C58 . C59 C60 . 118.0(5) yes
C58 . C59 C93 . 120.6(5) yes
C60 . C59 C93 . 121.4(5) yes
C59 . C60 C61 . 120.4(5) yes
C59 . C60 H601 . 118.6 no
C61 . C60 H601 . 121.0 no
C56 . C61 C60 . 121.1(5) yes
C56 . C61 H611 . 119.8 no
C60 . C61 H611 . 119.1 no
C64 . N63 C67 . 109.0(4) yes
C64 . N63 H631 . 124.5 no
C67 . N63 H631 . 126.5 no
N63 . C64 C65 . 107.7(4) yes
N63 . C64 C72 . 126.9(4) yes
C65 . C64 C72 . 125.4(4) yes
C64 . C65 C66 . 108.1(4) yes
C64 . C65 H651 . 125.7 no
C66 . C65 H651 . 126.2 no
C65 . C66 C67 . 107.4(4) yes
C65 . C66 H661 . 126.2 no
C67 . C66 H661 . 126.4 no
C66 . C67 C68 2_457 126.1(4) yes
C66 . C67 N63 . 107.9(4) yes
C68 2_457 C67 N63 . 126.0(4) yes
C67 2_457 C68 C69 . 125.1(4) yes
C67 2_457 C68 C92 . 116.8(4) yes
C69 . C68 C92 . 118.1(4) yes
C68 . C69 N70 . 126.0(4) yes
C68 . C69 C91 . 123.6(4) yes
N70 . C69 C91 . 110.4(4) yes
C69 . N70 C71 . 106.2(3) yes
N70 . C71 C72 . 126.2(4) yes
N70 . C71 C90 . 109.8(4) yes
C72 . C71 C90 . 124.0(5) yes
C64 . C72 C71 . 124.8(4) yes
C64 . C72 C74 . 117.2(4) yes
C71 . C72 C74 . 118.1(4) yes
C72 . C74 C75 . 119.4(4) yes
C72 . C74 C78 . 120.5(4) yes
C75 . C74 C78 . 120.1(4) yes
C74 . C75 C76 . 121.7(4) yes
C74 . C75 H751 . 119.2 no
C76 . C75 H751 . 119.1 no
C75 . C76 C77 . 116.4(4) yes
C75 . C76 C86 . 123.2(4) yes
C77 . C76 C86 . 120.4(4) yes
C76 . C77 C79 . 123.8(4) yes
C76 . C77 H771 . 117.6 no
C79 . C77 H771 . 118.6 no
C74 . C78 C79 . 120.7(4) yes
C74 . C78 H781 . 117.8 no
C79 . C78 H781 . 121.5 no
C78 . C79 C77 . 117.4(4) yes
C78 . C79 C82 . 119.8(4) yes
C77 . C79 C82 . 122.9(4) yes
C79 . C82 C83 . 111.1(4) yes
C79 . C82 C84 . 108.5(4) yes
C83 . C82 C84 . 108.9(4) yes
C79 . C82 C85 . 109.6(4) yes
C83 . C82 C85 . 109.1(5) yes
C84 . C82 C85 . 109.6(5) yes
C82 . C83 H831 . 109.4 no
C82 . C83 H832 . 109.3 no
H831 . C83 H832 . 108.8 no
C82 . C83 H833 . 111.4 no
H831 . C83 H833 . 108.9 no
H832 . C83 H833 . 109.0 no
C82 . C84 H841 . 111.3 no
C82 . C84 H842 . 109.4 no
H841 . C84 H842 . 107.3 no
C82 . C84 H843 . 110.5 no
H841 . C84 H843 . 109.3 no
H842 . C84 H843 . 109.0 no
C82 . C85 H851 . 108.9 no
C82 . C85 H852 . 110.3 no
H851 . C85 H852 . 109.5 no
C82 . C85 H853 . 109.2 no
H851 . C85 H853 . 109.2 no
H852 . C85 H853 . 109.8 no
C76 . C86 C87 . 111.6(4) yes
C76 . C86 C88 . 108.1(5) yes
C87 . C86 C88 . 107.5(5) yes
C76 . C86 C89 . 113.1(5) yes
C87 . C86 C89 . 109.3(5) yes
C88 . C86 C89 . 106.9(5) yes
C86 . C87 H873 . 109.6 no
C86 . C87 H872 . 106.8 no
H873 . C87 H872 . 109.1 no
C86 . C87 H871 . 109.8 no
H873 . C87 H871 . 110.3 no
H872 . C87 H871 . 111.2 no
C86 . C88 H881 . 109.1 no
C86 . C88 H882 . 108.3 no
H881 . C88 H882 . 112.0 no
C86 . C88 H883 . 106.9 no
H881 . C88 H883 . 109.8 no
H882 . C88 H883 . 110.6 no
C86 . C89 H891 . 108.1 no
C86 . C89 H892 . 110.7 no
H891 . C89 H892 . 109.8 no
C86 . C89 H893 . 108.9 no
H891 . C89 H893 . 109.5 no
H892 . C89 H893 . 109.9 no
C71 . C90 C91 . 107.4(4) yes
C71 . C90 H901 . 126.2 no
C91 . C90 H901 . 126.4 no
C69 . C91 C90 . 106.2(4) yes
C69 . C91 H911 . 126.3 no
C90 . C91 H911 . 127.5 no
C68 . C92 C93 . 179.8(5) yes
C59 . C93 C92 . 177.1(6) yes

loop_
_geom_bond_atom_site_label_1
_geom_bond_atom_site_label_2
_geom_bond_site_symmetry_2
_geom_bond_distance
_geom_bond_publ_flag
S1 C2 . 1.751(7) yes
S1 C6 . 1.747(6) yes
C2 O3 . 1.217(7) yes
C2 C4 . 1.484(9) yes
C4 H41 . 0.967 no
C4 H42 . 0.958 no
C4 H43 . 0.973 no
C6 C7 . 1.393(8) yes
C6 C12 . 1.386(8) yes
C7 C8 . 1.375(7) yes
C7 H71 . 0.913 no
C8 C9 . 1.395(8) yes
C8 H81 . 0.924 no
C9 C10 . 1.396(8) yes
C9 C13 . 1.406(7) yes
C10 C12 . 1.395(8) yes
C10 H101 . 0.935 no
C12 H121 . 0.942 no
C13 C14 . 1.230(7) yes
C14 C15 . 1.409(7) yes
C15 C16 . 1.408(7) yes
C15 C37 . 1.408(7) yes
C16 N17 . 1.353(6) yes
C16 C43 . 1.434(7) yes
N17 C18 . 1.371(6) yes
C18 C19 . 1.409(7) yes
C18 C42 . 1.434(7) yes
C19 C35 2_466 1.402(7) yes
C19 C20 . 1.489(7) yes
C20 C21 . 1.392(7) yes
C20 C24 . 1.394(6) yes
C21 C22 . 1.393(7) yes
C21 H211 . 0.925 no
C22 C23 . 1.400(7) yes
C22 C30 . 1.517(8) yes
C23 C25 . 1.386(7) yes
C23 H231 . 0.937 no
C24 C25 . 1.396(7) yes
C24 H241 . 0.924 no
C25 C26 . 1.534(6) yes
C26 C27 . 1.521(8) yes
C26 C28 . 1.538(8) yes
C26 C29 . 1.533(7) yes
C27 H271 . 0.956 no
C27 H272 . 0.957 no
C27 H273 . 0.972 no
C28 H283 . 0.962 no
C28 H282 . 0.969 no
C28 H281 . 0.978 no
C29 H291 . 0.977 no
C29 H292 . 0.971 no
C29 H293 . 0.977 no
C30 C32 . 1.528(9) yes
C30 C33 . 1.501(9) yes
C30 C34 . 1.540(10) yes
C32 H321 . 0.959 no
C32 H322 . 0.962 no
C32 H323 . 0.966 no
C33 H331 . 0.958 no
C33 H332 . 0.950 no
C33 H333 . 0.967 no
C34 H343 . 0.953 no
C34 H342 . 0.956 no
C34 H341 . 0.971 no
C35 N36 . 1.382(6) yes
C35 C41 . 1.425(7) yes
N36 C37 . 1.349(6) yes
N36 H361 . 0.876 no
C37 C38 . 1.418(7) yes
C38 C41 . 1.345(7) yes
C38 H381 . 0.940 no
C41 H411 . 0.914 no
C42 C43 . 1.326(7) yes
C42 H421 . 0.926 no
C43 H431 . 0.929 no
S48 C49 . 1.750(7) yes
S48 C56 . 1.761(6) yes
C49 O50 . 1.201(7) yes
C49 C55 . 1.495(9) yes
C55 H552 . 0.959 no
C55 H551 . 0.977 no
C55 H553 . 0.964 no
C56 C57 . 1.408(8) yes
C56 C61 . 1.387(8) yes
C57 C58 . 1.379(7) yes
C57 H571 . 0.947 no
C58 C59 . 1.409(8) yes
C58 H581 . 0.944 no
C59 C60 . 1.407(8) yes
C59 C93 . 1.413(7) yes
C60 C61 . 1.370(7) yes
C60 H601 . 0.950 no
C61 H611 . 0.918 no
N63 C64 . 1.370(6) yes
N63 C67 . 1.355(6) yes
N63 H631 . 0.881 no
C64 C65 . 1.423(7) yes
C64 C72 . 1.408(6) yes
C65 C66 . 1.346(7) yes
C65 H651 . 0.937 no
C66 C67 . 1.438(7) yes
C66 H661 . 0.935 no
C67 C68 2_457 1.409(6) yes
C68 C69 . 1.397(7) yes
C68 C92 . 1.435(7) yes
C69 N70 . 1.361(6) yes
C69 C91 . 1.442(7) yes
N70 C71 . 1.371(6) yes
C71 C72 . 1.408(7) yes
C71 C90 . 1.433(7) yes
C72 C74 . 1.486(6) yes
C74 C75 . 1.380(7) yes
C74 C78 . 1.390(6) yes
C75 C76 . 1.401(7) yes
C75 H751 . 0.932 no
C76 C77 . 1.397(7) yes
C76 C86 . 1.509(7) yes
C77 C79 . 1.392(7) yes
C77 H771 . 0.931 no
C78 C79 . 1.398(6) yes
C78 H781 . 0.916 no
C79 C82 . 1.541(6) yes
C82 C83 . 1.532(8) yes
C82 C84 . 1.537(7) yes
C82 C85 . 1.527(8) yes
C83 H831 . 0.964 no
C83 H832 . 0.955 no
C83 H833 . 0.964 no
C84 H841 . 0.968 no
C84 H842 . 0.982 no
C84 H843 . 0.964 no
C85 H851 . 0.952 no
C85 H852 . 0.954 no
C85 H853 . 0.951 no
C86 C87 . 1.536(8) yes
C86 C88 . 1.537(8) yes
C86 C89 . 1.512(8) yes
C87 H873 . 0.969 no
C87 H872 . 0.982 no
C87 H871 . 0.970 no
C88 H881 . 0.971 no
C88 H882 . 0.979 no
C88 H883 . 0.959 no
C89 H891 . 0.969 no
C89 H892 . 0.963 no
C89 H893 . 0.977 no
C90 C91 . 1.356(8) yes
C90 H901 . 0.932 no
C91 H911 . 0.945 no
C92 C93 . 1.207(7) yes

loop_
_geom_hbond_atom_site_label_D
_geom_hbond_atom_site_label_H
_geom_hbond_atom_site_label_A
_geom_hbond_angle_DHA
_geom_hbond_distance_DH
_geom_hbond_distance_HA
_geom_hbond_distance_DA
_geom_hbond_publ_flag
C61 H611 O3 163 0.92 2.57 3.457(8) yes
N63 H631 N70 121 0.88 2.37 2.926(8) yes
